data_4077031
loop_
_publ_author_name
'Liu, Qinde'
'Mudadu, Maria S.'
'Schmider, Hartmut'
'Thummel, Randolph'
'Tao, Ye'
'Wang, Suning'

_publ_section_title
;
 Tuning the Luminescence and Electroluminescence of Diphenylboron
 Complexes of 5-Substituted 2-(2&#x2018;-Pyridyl)indoles
;
_journal_issue 22
_journal_name_full Organometallics
_journal_page_first 4743
_journal_paper_doi 10.1021/om020446j
_journal_volume 21
_journal_year 2002
_chemical_formula_sum 'C25 H18 B F N2'
_chemical_formula_weight 376.22
_chemical_melting_point 291.0(10)
_chemical_name_common 5a
_chemical_name_systematic
; 
 ? 
;
_space_group_IT_number 15
_symmetry_cell_setting monoclinic
_symmetry_space_group_name_Hall '-C 2yc'
_symmetry_space_group_name_H-M 'C 1 2/c 1'
_atom_sites_solution_hydrogens geom
_atom_sites_solution_primary direct
_atom_sites_solution_secondary difmap
_audit_creation_method SHELXL-97
_cell_angle_alpha 90.00
_cell_angle_beta 95.083(3)
_cell_angle_gamma 90.00
_cell_formula_units_Z 8
_cell_length_a 18.486(3)
_cell_length_b 11.5197(18)
_cell_length_c 18.403(3)
_cell_measurement_temperature 296(2)
_cell_volume 3903.6(11)
_computing_cell_refinement 'Bruker SMART'
_computing_data_collection 'Bruker SMART'
_computing_data_reduction 'Bruker SHELXTL'
_computing_molecular_graphics 'Bruker SHELXTL'
_computing_publication_material 'Bruker SHELXTL'
_computing_structure_refinement 'SHELXL-97 (Sheldrick, 1997)'
_computing_structure_solution 'SHELXS-97 (Sheldrick, 1990)'
_diffrn_ambient_temperature 296(2)
_diffrn_measured_fraction_theta_full 0.956
_diffrn_measured_fraction_theta_max 0.956
_diffrn_measurement_device_type 'CCD area detector'
_diffrn_measurement_method 'phi and omega scans'
_diffrn_radiation_monochromator graphite
_diffrn_radiation_source 'fine-focus sealed tube'
_diffrn_radiation_type MoK\a
_diffrn_radiation_wavelength 0.71073
_diffrn_reflns_av_R_equivalents 0.0160
_diffrn_reflns_av_sigmaI/netI 0.0210
_diffrn_reflns_limit_h_max 23
_diffrn_reflns_limit_h_min -22
_diffrn_reflns_limit_k_max 14
_diffrn_reflns_limit_k_min -14
_diffrn_reflns_limit_l_max 23
_diffrn_reflns_limit_l_min -24
_diffrn_reflns_number 13878
_diffrn_reflns_theta_full 28.31
_diffrn_reflns_theta_max 28.31
_diffrn_reflns_theta_min 2.09
_exptl_absorpt_coefficient_mu 0.081
_exptl_absorpt_correction_T_max 1.000
_exptl_absorpt_correction_T_min 0.712
_exptl_absorpt_correction_type 'Empirical (Bruker SADABS)'
_exptl_crystal_colour 'yellowish green'
_exptl_crystal_density_diffrn 1.280
_exptl_crystal_density_method 'not measured'
_exptl_crystal_description block
_exptl_crystal_F_000 1568
_exptl_crystal_size_max 0.40
_exptl_crystal_size_mid 0.36
_exptl_crystal_size_min 0.30
_refine_diff_density_max 0.158
_refine_diff_density_min -0.171
_refine_diff_density_rms 0.026
_refine_ls_extinction_method none
_refine_ls_goodness_of_fit_ref 1.010
_refine_ls_hydrogen_treatment mixed
_refine_ls_matrix_type full
_refine_ls_number_parameters 334
_refine_ls_number_reflns 4663
_refine_ls_number_restraints 0
_refine_ls_restrained_S_all 1.010
_refine_ls_R_factor_all 0.0609
_refine_ls_R_factor_gt 0.0376
_refine_ls_shift/su_max 0.000
_refine_ls_shift/su_mean 0.000
_refine_ls_structure_factor_coef Fsqd
_refine_ls_weighting_details 'calc w=1/[\s^2^(Fo^2^)+(0.0625P)^2^+0.0000P] where P=(Fo^2^+2Fc^2^)/3'
_refine_ls_weighting_scheme calc
_refine_ls_wR_factor_gt 0.1002
_refine_ls_wR_factor_ref 0.1100
_reflns_number_gt 3028
_reflns_number_total 4663
_reflns_threshold_expression >2sigma(I)
_cod_data_source_file om020446j.cif
_cod_data_source_block 5a
_cod_depositor_comments
;
The following automatic conversions were performed:

'_chemical_melting_point' value '290-292' was changed to '291.0(10)'
- the average value was taken and precision was
estimated.

'_symmetry_cell_setting' value 'Monoclinic' changed to
'monoclinic' according to
/home/saulius/struct/CIF-dictionaries/cif_core.dic dictionary named
'cif_core.dic' version 2.4.1 from 2010-06-29.

Automatic conversion script
Id: cif_fix_values 1715 2011-07-08 13:25:40Z adriana 
;
_cod_original_cell_volume 3903.8(11)
_cod_original_sg_symbol_H-M C2/c
_cod_database_code 4077031

loop_
_symmetry_equiv_pos_as_xyz
'x, y, z'
'-x, y, -z+1/2'
'x+1/2, y+1/2, z'
'-x+1/2, y+1/2, -z+1/2'
'-x, -y, -z'
'x, -y, z-1/2'
'-x+1/2, -y+1/2, -z'
'x+1/2, -y+1/2, z-1/2'

loop_
_atom_site_label
_atom_site_type_symbol
_atom_site_fract_x
_atom_site_fract_y
_atom_site_fract_z
_atom_site_U_iso_or_equiv
_atom_site_adp_type
_atom_site_occupancy
_atom_site_symmetry_multiplicity
_atom_site_calc_flag
B1 B 0.30558(7) 0.60067(10) 0.19386(7) 0.0465(3) Uani 1 1 d
N1 N 0.21745(5) 0.60977(8) 0.19386(5) 0.0493(2) Uani 1 1 d
N2 N 0.30379(5) 0.47971(8) 0.15639(5) 0.0470(2) Uani 1 1 d
C1 C 0.33366(6) 0.70197(10) 0.14329(6) 0.0483(3) Uani 1 1 d
C2 C 0.35131(8) 0.81290(11) 0.16904(8) 0.0646(3) Uani 1 1 d
C3 C 0.37454(10) 0.89943(13) 0.12428(10) 0.0812(5) Uani 1 1 d
C4 C 0.38028(10) 0.87750(14) 0.05177(10) 0.0856(5) Uani 1 1 d
C5 C 0.36240(10) 0.77035(14) 0.02423(9) 0.0857(5) Uani 1 1 d
C6 C 0.33958(8) 0.68418(12) 0.06930(7) 0.0651(4) Uani 1 1 d
C7 C 0.34057(7) 0.59340(9) 0.27741(6) 0.0515(3) Uani 1 1 d
C8 C 0.40700(7) 0.64161(13) 0.30209(8) 0.0670(4) Uani 1 1 d
C9 C 0.43504(10) 0.62709(18) 0.37556(10) 0.0887(6) Uani 1 1 d
C10 C 0.39757(13) 0.56407(18) 0.42294(10) 0.0952(6) Uani 1 1 d
C11 C 0.33262(13) 0.51520(16) 0.39939(9) 0.0907(5) Uani 1 1 d
C12 C 0.30505(9) 0.52961(13) 0.32820(7) 0.0694(4) Uani 1 1 d
C13 C 0.17989(7) 0.69732(12) 0.22031(7) 0.0600(3) Uani 1 1 d
C14 C 0.10551(8) 0.69407(15) 0.21685(8) 0.0728(4) Uani 1 1 d
C15 C 0.06927(8) 0.59916(14) 0.18515(8) 0.0724(4) Uani 1 1 d
C16 C 0.10719(7) 0.50864(13) 0.15827(7) 0.0622(3) Uani 1 1 d
C17 C 0.18253(6) 0.51494(10) 0.16344(6) 0.0500(3) Uani 1 1 d
C18 C 0.23526(6) 0.43423(10) 0.14095(6) 0.0485(3) Uani 1 1 d
C19 C 0.23752(7) 0.32730(10) 0.10765(6) 0.0538(3) Uani 1 1 d
C20 C 0.31197(7) 0.30536(10) 0.10066(6) 0.0502(3) Uani 1 1 d
C21 C 0.35188(6) 0.40177(9) 0.13166(6) 0.0455(3) Uani 1 1 d
C22 C 0.42719(7) 0.40873(10) 0.13262(6) 0.0522(3) Uani 1 1 d
C23 C 0.46275(8) 0.31981(11) 0.10087(7) 0.0608(3) Uani 1 1 d
C24 C 0.42292(8) 0.22609(10) 0.07028(7) 0.0619(3) Uani 1 1 d
C25 C 0.34995(8) 0.21468(11) 0.06969(7) 0.0593(3) Uani 1 1 d
F1 F 0.46120(5) 0.14121(7) 0.03848(5) 0.0903(3) Uani 1 1 d
H2 H 0.3500(7) 0.8280(12) 0.2211(8) 0.079(4) Uiso 1 1 d
H3 H 0.3863(9) 0.9747(16) 0.1455(9) 0.103(5) Uiso 1 1 d
H4 H 0.3969(8) 0.9366(15) 0.0194(9) 0.098(5) Uiso 1 1 d
H5 H 0.3702(9) 0.7531(15) -0.0273(10) 0.111(6) Uiso 1 1 d
H6 H 0.3271(7) 0.6065(12) 0.0466(7) 0.072(4) Uiso 1 1 d
H8 H 0.4330(7) 0.6892(11) 0.2688(7) 0.070(4) Uiso 1 1 d
H9 H 0.4803(10) 0.6656(15) 0.3850(9) 0.102(6) Uiso 1 1 d
H10 H 0.4150(10) 0.5498(16) 0.4740(12) 0.125(6) Uiso 1 1 d
H11 H 0.3057(10) 0.4688(16) 0.4351(11) 0.119(6) Uiso 1 1 d
H12 H 0.2545(9) 0.4959(14) 0.3140(8) 0.095(5) Uiso 1 1 d
H13 H 0.2092(7) 0.7646(12) 0.2408(7) 0.070(4) Uiso 1 1 d
H14 H 0.0800(9) 0.7588(13) 0.2366(8) 0.089(5) Uiso 1 1 d
H15 H 0.0164(10) 0.5960(13) 0.1826(8) 0.092(5) Uiso 1 1 d
H16 H 0.0852(7) 0.4383(13) 0.1356(7) 0.068(4) Uiso 1 1 d
H19 H 0.1952(7) 0.2791(11) 0.0922(6) 0.059(3) Uiso 1 1 d
H22 H 0.4549(6) 0.4737(11) 0.1546(6) 0.056(3) Uiso 1 1 d
H23 H 0.5145(8) 0.3194(12) 0.0979(7) 0.076(4) Uiso 1 1 d
H25 H 0.3243(7) 0.1504(12) 0.0474(7) 0.071(4) Uiso 1 1 d

loop_
_atom_site_aniso_label
_atom_site_aniso_U_11
_atom_site_aniso_U_22
_atom_site_aniso_U_33
_atom_site_aniso_U_23
_atom_site_aniso_U_13
_atom_site_aniso_U_12
B1 0.0493(7) 0.0445(7) 0.0458(7) -0.0039(5) 0.0055(5) 0.0003(5)
N1 0.0516(5) 0.0544(6) 0.0421(5) 0.0009(4) 0.0057(4) 0.0017(4)
N2 0.0500(5) 0.0446(5) 0.0465(5) -0.0022(4) 0.0049(4) -0.0041(4)
C1 0.0516(6) 0.0446(6) 0.0493(6) -0.0026(5) 0.0069(5) 0.0010(5)
C2 0.0830(9) 0.0489(7) 0.0639(8) -0.0072(6) 0.0175(7) -0.0035(6)
C3 0.1066(12) 0.0471(8) 0.0929(12) -0.0026(7) 0.0249(9) -0.0114(8)
C4 0.1123(13) 0.0588(9) 0.0913(11) 0.0148(8) 0.0399(10) -0.0034(9)
C5 0.1302(14) 0.0688(10) 0.0627(9) 0.0063(7) 0.0347(9) 0.0006(9)
C6 0.0918(10) 0.0535(8) 0.0515(7) -0.0013(6) 0.0151(6) -0.0054(7)
C7 0.0583(7) 0.0479(6) 0.0481(6) -0.0056(5) 0.0026(5) 0.0084(5)
C8 0.0559(8) 0.0776(9) 0.0659(9) -0.0145(7) -0.0039(6) 0.0109(7)
C9 0.0713(10) 0.0999(13) 0.0888(13) -0.0351(10) -0.0268(9) 0.0286(10)
C10 0.1300(17) 0.0982(13) 0.0534(9) -0.0072(9) -0.0138(10) 0.0497(13)
C11 0.1310(16) 0.0865(12) 0.0532(9) 0.0109(8) -0.0004(10) 0.0206(11)
C12 0.0921(11) 0.0648(8) 0.0509(7) 0.0077(6) 0.0035(7) 0.0023(8)
C13 0.0626(8) 0.0661(8) 0.0517(7) -0.0049(6) 0.0076(6) 0.0093(7)
C14 0.0621(9) 0.0900(11) 0.0671(9) -0.0065(8) 0.0096(7) 0.0185(8)
C15 0.0512(8) 0.0983(12) 0.0683(9) 0.0062(8) 0.0083(6) 0.0076(8)
C16 0.0528(8) 0.0741(9) 0.0591(8) 0.0060(7) 0.0027(6) -0.0047(7)
C17 0.0509(7) 0.0566(7) 0.0425(6) 0.0067(5) 0.0033(5) -0.0040(5)
C18 0.0499(6) 0.0511(6) 0.0441(6) 0.0035(5) 0.0016(5) -0.0068(5)
C19 0.0586(7) 0.0495(7) 0.0520(7) 0.0013(5) -0.0021(5) -0.0118(6)
C20 0.0646(7) 0.0420(6) 0.0437(6) 0.0025(4) 0.0029(5) -0.0049(5)
C21 0.0550(7) 0.0402(6) 0.0414(6) 0.0017(4) 0.0055(5) -0.0020(5)
C22 0.0564(7) 0.0457(7) 0.0547(7) 0.0016(5) 0.0056(5) -0.0030(6)
C23 0.0619(8) 0.0550(7) 0.0668(8) 0.0070(6) 0.0133(6) 0.0071(6)
C24 0.0802(9) 0.0449(7) 0.0624(8) -0.0007(5) 0.0163(6) 0.0091(6)
C25 0.0802(9) 0.0429(7) 0.0546(7) -0.0032(5) 0.0052(6) -0.0026(6)
F1 0.1024(6) 0.0633(5) 0.1087(7) -0.0177(4) 0.0292(5) 0.0170(5)

loop_
_atom_type_symbol
_atom_type_description
_atom_type_scat_dispersion_real
_atom_type_scat_dispersion_imag
_atom_type_scat_source
C C 0.0033 0.0016 'International Tables Vol C Tables 4.2.6.8 and 6.1.1.4'
H H 0.0000 0.0000 'International Tables Vol C Tables 4.2.6.8 and 6.1.1.4'
B B 0.0013 0.0007 'International Tables Vol C Tables 4.2.6.8 and 6.1.1.4'
N N 0.0061 0.0033 'International Tables Vol C Tables 4.2.6.8 and 6.1.1.4'
F F 0.0171 0.0103 'International Tables Vol C Tables 4.2.6.8 and 6.1.1.4'

loop_
_geom_angle_atom_site_label_1
_geom_angle_atom_site_label_2
_geom_angle_atom_site_label_3
_geom_angle
N2 B1 C1 112.91(9)
N2 B1 C7 111.51(9)
C1 B1 C7 117.76(10)
N2 B1 N1 94.34(8)
C1 B1 N1 109.09(9)
C7 B1 N1 108.58(9)
C13 N1 C17 120.69(11)
C13 N1 B1 126.68(10)
C17 N1 B1 112.62(9)
C21 N2 C18 107.12(9)
C21 N2 B1 138.30(9)
C18 N2 B1 114.57(9)
C6 C1 C2 115.62(11)
C6 C1 B1 121.16(10)
C2 C1 B1 123.20(10)
C3 C2 C1 122.27(13)
C4 C3 C2 120.05(15)
C5 C4 C3 119.42(14)
C4 C5 C6 120.22(15)
C5 C6 C1 122.41(13)
C8 C7 C12 116.50(12)
C8 C7 B1 123.97(11)
C12 C7 B1 119.42(12)
C7 C8 C9 120.29(17)
C10 C9 C8 120.56(18)
C11 C10 C9 119.87(16)
C10 C11 C12 119.73(18)
C11 C12 C7 123.03(17)
N1 C13 C14 120.81(14)
C13 C14 C15 119.15(14)
C16 C15 C14 120.55(14)
C15 C16 C17 118.45(14)
N1 C17 C16 120.34(12)
N1 C17 C18 109.19(10)
C16 C17 C18 130.47(12)
N2 C18 C19 111.61(11)
N2 C18 C17 109.28(10)
C19 C18 C17 139.10(11)
C18 C19 C20 105.54(10)
C25 C20 C19 133.87(11)
C25 C20 C21 118.80(11)
C19 C20 C21 107.31(10)
N2 C21 C22 129.46(10)
N2 C21 C20 108.41(10)
C22 C21 C20 122.12(10)
C23 C22 C21 117.81(12)
C22 C23 C24 119.48(13)
C25 C24 F1 118.66(12)
C25 C24 C23 124.57(12)
F1 C24 C23 116.77(12)
C24 C25 C20 117.20(12)

loop_
_geom_bond_atom_site_label_1
_geom_bond_atom_site_label_2
_geom_bond_distance
B1 N2 1.5538(15)
B1 C1 1.6072(16)
B1 C7 1.6165(17)
B1 N1 1.6326(16)
N1 C13 1.3402(15)
N1 C17 1.3635(15)
N2 C21 1.3694(14)
N2 C18 1.3771(15)
C1 C6 1.3908(16)
C1 C2 1.3917(17)
C2 C3 1.385(2)
C3 C4 1.372(2)
C4 C5 1.364(2)
C5 C6 1.3834(19)
C7 C8 1.3872(18)
C7 C12 1.3978(18)
C8 C9 1.414(2)
C9 C10 1.369(3)
C10 C11 1.362(3)
C11 C12 1.373(2)
C13 C14 1.3712(19)
C14 C15 1.384(2)
C15 C16 1.373(2)
C16 C17 1.3895(17)
C17 C18 1.4344(16)
C18 C19 1.3781(17)
C19 C20 1.4162(17)
C20 C25 1.4071(17)
C20 C21 1.4243(15)
C21 C22 1.3931(17)
C22 C23 1.3751(18)
C23 C24 1.3968(19)
C24 C25 1.3544(19)
C24 F1 1.3686(14)
